data_7036077
loop_
_publ_author_name
'Carter, Korey P.'
'Zulato, Cec\'ilia H F'
'Rodrigues, Emille M.'
'Pope, Simon J. A.'
'Sigoli, Fernando A.'
'Cahill, Christopher L.'

_publ_section_title
;
 Controlling dimensionality via a dual ligand strategy in
 Ln-thiophene-2,5-dicarboxylic acid-terpyridine coordination polymers.
;
_journal_issue 36
_journal_name_full 'Dalton transactions (Cambridge, England : 2003)'
_journal_page_first 15843
_journal_page_last 15854
_journal_paper_doi 10.1039/c5dt02596f
_journal_volume 44
_journal_year 2015
_chemical_formula_sum 'C48 H32 Ho2 N6 O14 S3'
_chemical_formula_weight 1342.83
_space_group_crystal_system triclinic
_space_group_IT_number 2
_space_group_name_Hall '-P 1'
_space_group_name_H-M_alt 'P -1'
_symmetry_cell_setting triclinic
_symmetry_Int_Tables_number 2
_symmetry_space_group_name_Hall '-P 1'
_symmetry_space_group_name_H-M 'P -1'
_atom_sites_solution_hydrogens geom
_audit_creation_method SHELXL-2014
_audit_update_record
;
2015-07-02 deposited with the CCDC.
2015-08-05 downloaded from the CCDC.
;
_cell_angle_alpha 109.892(4)
_cell_angle_beta 99.969(4)
_cell_angle_gamma 99.169(3)
_cell_formula_units_Z 2
_cell_length_a 10.0126(14)
_cell_length_b 14.278(2)
_cell_length_c 18.369(3)
_cell_measurement_reflns_used 33604
_cell_measurement_temperature 293(2)
_cell_measurement_theta_max 50.094
_cell_measurement_theta_min 4.349
_cell_volume 2363.6(6)
_computing_cell_refinement 'SAINT, Bruker-AXS'
_computing_data_collection 'APEX, Bruker-AXS'
_computing_data_reduction 'SAINT, Bruker-AXS'
_computing_molecular_graphics 'WINGX (Farrugia, 2012)'
_computing_publication_material 'Crystal Maker (Palmer, 2009)'
_computing_structure_refinement 'SHELXL-2014 (Sheldrick, 2014)'
_computing_structure_solution 'SIR92 (Gualardi, 1994)'
_diffrn_ambient_temperature 293(2)
_diffrn_measured_fraction_theta_full 1.000
_diffrn_measured_fraction_theta_max 0.993
_diffrn_measurement_device_type 'Bruker APEX II CCD'
_diffrn_measurement_method 'omega scans'
_diffrn_radiation_probe x-ray
_diffrn_radiation_type MoK\a
_diffrn_radiation_wavelength 0.71073
_diffrn_reflns_av_R_equivalents 0.0588
_diffrn_reflns_av_unetI/netI 0.0741
_diffrn_reflns_laue_measured_fraction_full 1.000
_diffrn_reflns_laue_measured_fraction_max 0.993
_diffrn_reflns_limit_h_max 13
_diffrn_reflns_limit_h_min -13
_diffrn_reflns_limit_k_max 19
_diffrn_reflns_limit_k_min -19
_diffrn_reflns_limit_l_max 24
_diffrn_reflns_limit_l_min -24
_diffrn_reflns_number 33598
_diffrn_reflns_point_group_measured_fraction_full 1.000
_diffrn_reflns_point_group_measured_fraction_max 0.993
_diffrn_reflns_theta_full 25.500
_diffrn_reflns_theta_max 28.448
_diffrn_reflns_theta_min 1.216
_diffrn_source 'fine-focus sealed tube'
_exptl_absorpt_coefficient_mu 3.532
_exptl_absorpt_correction_T_max 0.7457
_exptl_absorpt_correction_T_min 0.6514
_exptl_absorpt_correction_type empirical
_exptl_absorpt_process_details 'SADABS, Bruker-AXS (2008)'
_exptl_crystal_colour 'Light Pink'
_exptl_crystal_density_diffrn 1.887
_exptl_crystal_description Plate
_exptl_crystal_F_000 1312
_exptl_crystal_size_max 0.17
_exptl_crystal_size_mid 0.13
_exptl_crystal_size_min 0.08
_refine_diff_density_max 2.903
_refine_diff_density_min -1.940
_refine_diff_density_rms 0.184
_refine_ls_extinction_method none
_refine_ls_goodness_of_fit_ref 1.035
_refine_ls_hydrogen_treatment constr
_refine_ls_matrix_type full
_refine_ls_number_parameters 658
_refine_ls_number_reflns 11833
_refine_ls_number_restraints 6
_refine_ls_restrained_S_all 1.037
_refine_ls_R_factor_all 0.0755
_refine_ls_R_factor_gt 0.0441
_refine_ls_shift/su_max 0.002
_refine_ls_shift/su_mean 0.000
_refine_ls_structure_factor_coef Fsqd
_refine_ls_weighting_details 'w=1/[\s^2^(Fo^2^)+(0.0217P)^2^+5.4025P] where P=(Fo^2^+2Fc^2^)/3'
_refine_ls_weighting_scheme calc
_refine_ls_wR_factor_gt 0.0789
_refine_ls_wR_factor_ref 0.0916
_reflns_Friedel_coverage 0.000
_reflns_number_gt 8016
_reflns_number_total 11833
_reflns_threshold_expression 'I > 2\s(I)'
_cod_data_source_file c5dt02596f2.cif
_cod_data_source_block Compound_7
_cod_depositor_comments 'Adding full bibliography for 7036071--7036081.cif.'
_cod_original_cell_volume 2363.5(6)
_cod_database_code 7036077
_shelx_space_group_comment
;
The symmetry employed for this shelxl refinement is uniquely defined
by the following loop, which should always be used as a source of
symmetry information in preference to the above space-group names.
They are only intended as comments.
;
_shelxl_version_number 2013-4

loop_
_space_group_symop_operation_xyz
'x, y, z'
'-x, -y, -z'

loop_
_atom_site_label
_atom_site_type_symbol
_atom_site_fract_x
_atom_site_fract_y
_atom_site_fract_z
_atom_site_U_iso_or_equiv
_atom_site_adp_type
_atom_site_occupancy
_atom_site_site_symmetry_order
_atom_site_calc_flag
_atom_site_refinement_flags_posn
_atom_site_refinement_flags_adp
Ho2 Ho 0.46405(3) 0.29239(2) 0.94017(2) 0.01584(7) Uani 1 1 d . .
Ho1 Ho 0.95145(3) 0.30321(2) 1.44015(2) 0.01548(7) Uani 1 1 d . .
S2 S 0.64867(17) 0.20496(12) 0.67397(9) 0.0262(4) Uani 1 1 d . .
S1 S 0.14691(17) 0.21564(12) 1.17696(9) 0.0249(3) Uani 1 1 d . .
S3 S 0.74162(19) 0.43611(12) 1.21972(10) 0.0301(4) Uani 1 1 d . .
O3 O 1.1356(4) 0.3868(3) 1.3930(2) 0.0262(10) Uani 1 1 d . .
O6 O 0.5009(4) 0.2297(3) 0.8060(2) 0.0279(10) Uani 1 1 d . .
O4 O 1.0061(4) 0.2359(3) 1.3102(2) 0.0236(9) Uani 1 1 d . .
O11 O 0.9061(4) 0.5594(3) 1.4509(2) 0.0265(10) Uani 1 1 d . .
O12 O 0.8594(5) 0.3973(3) 1.3668(3) 0.0336(11) Uani 1 1 d . .
O7 O 0.9001(5) 0.2611(3) 1.5448(3) 0.0321(11) Uani 1 1 d . .
N2 N 0.9125(5) 0.1099(4) 1.3947(3) 0.0201(11) Uani 1 1 d . .
OW1 O 0.7879(5) 0.4038(4) 1.5118(3) 0.0433(13) Uani 1 1 d . .
O9 O 0.6084(5) 0.4188(3) 1.0544(2) 0.0294(10) Uani 1 1 d . .
O5 O 0.6437(5) 0.3741(3) 0.8916(3) 0.0349(11) Uani 1 1 d . .
N6 N 0.6707(5) 0.2208(4) 0.9696(3) 0.0303(13) Uani 1 1 d . .
O8 O 0.7334(5) 0.1237(3) 1.5238(3) 0.0337(11) Uani 1 1 d . .
O10 O 0.3763(5) 0.4144(3) 0.9140(3) 0.0357(11) Uani 1 1 d . .
N3 N 1.1671(5) 0.2381(4) 1.4683(3) 0.0249(12) Uani 1 1 d . .
N5 N 0.4129(5) 0.0989(4) 0.8952(3) 0.0216(11) Uani 1 1 d . .
C43 C 0.6368(6) 0.5088(4) 1.1046(4) 0.0193(13) Uani 1 1 d . .
N1 N 0.7059(5) 0.2018(4) 1.3659(3) 0.0232(11) Uani 1 1 d . .
N4 N 0.2139(5) 0.1969(4) 0.8668(3) 0.0249(12) Uani 1 1 d . .
C12 C 1.2773(8) 0.0978(6) 1.4568(4) 0.045(2) Uani 1 1 d . .
H12 H 1.2686 0.0277 1.4432 0.054 Uiso 1 1 calc R U
O2 O 0.2341(5) 0.1354(4) 1.0270(3) 0.0364(12) Uani 1 1 d . .
O1 O 0.3705(6) 0.2825(4) 1.0402(3) 0.0548(16) Uani 1 1 d . .
C42 C 0.8039(7) 0.2097(5) 1.5636(4) 0.0245(14) Uani 1 1 d . .
C47 C 0.8003(6) 0.5203(5) 1.3158(3) 0.0237(13) Uani 1 1 d . .
C44 C 0.6964(6) 0.5293(5) 1.1879(4) 0.0250(14) Uani 1 1 d . .
C7 C 0.7561(8) -0.0552(5) 1.3470(4) 0.0388(18) Uani 1 1 d . .
H7 H 0.6665 -0.0964 1.3227 0.047 Uiso 1 1 calc R U
C6 C 0.7838(6) 0.0494(5) 1.3608(4) 0.0235(14) Uani 1 1 d . .
C32 C 0.6589(7) 0.1194(5) 0.9480(4) 0.0257(14) Uani 1 1 d . .
C27 C 0.2836(6) 0.0405(4) 0.8604(3) 0.0220(13) Uani 1 1 d . .
C21 C 0.1022(6) 0.3138(5) 1.3261(3) 0.0205(13) Uani 1 1 d . .
C48 C 0.8615(6) 0.4904(4) 1.3839(4) 0.0181(12) Uani 1 1 d . .
C10 C 1.0175(7) 0.0692(5) 1.4150(4) 0.0265(14) Uani 1 1 d . .
C20 C 0.1796(6) 0.3189(5) 1.2656(3) 0.0231(14) Uani 1 1 d . .
C38 C 0.6824(7) 0.3070(5) 0.7625(4) 0.0246(14) Uani 1 1 d . .
C11 C 1.1595(7) 0.1369(5) 1.4478(4) 0.0257(14) Uani 1 1 d . .
C41 C 0.7785(6) 0.2652(5) 0.6442(4) 0.0249(14) Uani 1 1 d . .
C26 C 0.1747(6) 0.0929(5) 0.8403(4) 0.0256(14) Uani 1 1 d . .
C5 C 0.6711(7) 0.0980(5) 1.3395(4) 0.0235(14) Uani 1 1 d . .
C16 C 0.2910(7) 0.2268(5) 1.0637(4) 0.0279(15) Uani 1 1 d . .
C31 C 0.5145(7) 0.0528(5) 0.9134(4) 0.0244(14) Uani 1 1 d . .
C13 C 1.4097(8) 0.1657(7) 1.4868(5) 0.050(2) Uani 1 1 d . .
H13 H 1.4901 0.1415 1.4930 0.059 Uiso 1 1 calc R U
C19 C 0.2792(7) 0.3990(5) 1.2695(4) 0.0338(16) Uani 1 1 d . .
H19 H 0.3108 0.4609 1.3132 0.041 Uiso 1 1 calc R U
C34 C 0.9061(8) 0.1442(6) 0.9868(5) 0.045(2) Uani 1 1 d . .
H34 H 0.9848 0.1179 0.9922 0.054 Uiso 1 1 calc R U
C1 C 0.6058(7) 0.2485(5) 1.3488(4) 0.0362(17) Uani 1 1 d . .
H1 H 0.6276 0.3197 1.3673 0.043 Uiso 1 1 calc R U
C15 C 1.2965(7) 0.3005(6) 1.4965(4) 0.0350(17) Uani 1 1 d . .
H15 H 1.3043 0.3705 1.5100 0.042 Uiso 1 1 calc R U
C17 C 0.2666(7) 0.2799(5) 1.1439(4) 0.0281(15) Uani 1 1 d . .
C18 C 0.3284(7) 0.3772(5) 1.1997(4) 0.0366(17) Uani 1 1 d . .
H18 H 0.3956 0.4236 1.1920 0.044 Uiso 1 1 calc R U
C4 C 0.5392(7) 0.0417(6) 1.2946(4) 0.0379(17) Uani 1 1 d . .
H4 H 0.5181 -0.0295 1.2765 0.046 Uiso 1 1 calc R U
C29 C 0.3555(8) -0.1090(5) 0.8652(4) 0.0380(18) Uani 1 1 d . .
H29 H 0.3350 -0.1784 0.8563 0.046 Uiso 1 1 calc R U
C8 C 0.8634(9) -0.0956(5) 1.3699(4) 0.044(2) Uani 1 1 d . .
H8 H 0.8470 -0.1645 1.3625 0.053 Uiso 1 1 calc R U
C25 C 0.0407(7) 0.0397(6) 0.7972(4) 0.0368(17) Uani 1 1 d . .
H25 H 0.0169 -0.0315 0.7788 0.044 Uiso 1 1 calc R U
C33 C 0.7756(7) 0.0793(6) 0.9554(4) 0.0386(18) Uani 1 1 d . .
H33 H 0.7655 0.0088 0.9391 0.046 Uiso 1 1 calc R U
C14 C 1.4175(7) 0.2672(6) 1.5065(5) 0.046(2) Uani 1 1 d . .
H14 H 1.5037 0.3139 1.5266 0.055 Uiso 1 1 calc R U
C35 C 0.9196(8) 0.2479(6) 1.0101(5) 0.048(2) Uani 1 1 d . .
H35 H 1.0069 0.2931 1.0315 0.057 Uiso 1 1 calc R U
C37 C 0.6036(6) 0.3034(5) 0.8232(4) 0.0243(14) Uani 1 1 d . .
C46 C 0.7826(7) 0.6102(6) 1.3185(5) 0.0402(18) Uani 1 1 d . U
H46 H 0.8092 0.6662 1.3668 0.048 Uiso 1 1 calc R U
C30 C 0.4871(8) -0.0512(5) 0.9004(4) 0.0379(18) Uani 1 1 d . .
H30 H 0.5582 -0.0805 0.9156 0.046 Uiso 1 1 calc R U
C2 C 0.4719(7) 0.1960(6) 1.3049(4) 0.0411(19) Uani 1 1 d . .
H2 H 0.4051 0.2313 1.2947 0.049 Uiso 1 1 calc R U
C36 C 0.8001(7) 0.2827(6) 1.0007(4) 0.0413(19) Uani 1 1 d . .
H36 H 0.8089 0.3531 1.0168 0.050 Uiso 1 1 calc R U
C9 C 0.9958(8) -0.0334(5) 1.4040(4) 0.0394(18) Uani 1 1 d . .
H9 H 1.0698 -0.0600 1.4195 0.047 Uiso 1 1 calc R U
C40 C 0.8454(7) 0.3598(5) 0.7007(4) 0.0342(16) Uani 1 1 d . .
H40 H 0.9193 0.4033 0.6952 0.041 Uiso 1 1 calc R U
C28 C 0.2519(8) -0.0641(5) 0.8427(4) 0.0348(17) Uani 1 1 d . .
H28 H 0.1621 -0.1035 0.8159 0.042 Uiso 1 1 calc R U
C39 C 0.7889(7) 0.3837(5) 0.7684(4) 0.0347(17) Uani 1 1 d . .
H39 H 0.8211 0.4453 0.8123 0.042 Uiso 1 1 calc R U
C22 C 0.1150(7) 0.2450(5) 0.8521(4) 0.0352(17) Uani 1 1 d . .
H22 H 0.1395 0.3162 0.8712 0.042 Uiso 1 1 calc R U
C45 C 0.7265(8) 0.6204(5) 1.2515(4) 0.0369(17) Uani 1 1 d . .
H45 H 0.7098 0.6813 1.2483 0.044 Uiso 1 1 calc R U
C24 C -0.0570(7) 0.0918(7) 0.7815(5) 0.049(2) Uani 1 1 d . .
H24 H -0.1471 0.0566 0.7515 0.058 Uiso 1 1 calc R U
C3 C 0.4389(7) 0.0920(6) 1.2769(4) 0.0424(19) Uani 1 1 d . .
H3 H 0.3499 0.0551 1.2462 0.051 Uiso 1 1 calc R U
C23 C -0.0201(7) 0.1967(6) 0.8108(5) 0.047(2) Uani 1 1 d . .
H23 H -0.0852 0.2342 0.8028 0.057 Uiso 1 1 calc R U
OW2 O 0.1394(15) 0.4564(9) 1.0208(7) 0.245(8) Uani 1 1 d . .

loop_
_atom_site_aniso_label
_atom_site_aniso_U_11
_atom_site_aniso_U_22
_atom_site_aniso_U_33
_atom_site_aniso_U_23
_atom_site_aniso_U_13
_atom_site_aniso_U_12
Ho2 0.01877(15) 0.01648(14) 0.01063(14) 0.00438(11) 0.00400(11) 0.00088(12)
Ho1 0.01847(15) 0.01565(14) 0.01073(14) 0.00452(11) 0.00367(11) 0.00059(12)
S2 0.0285(9) 0.0296(9) 0.0200(8) 0.0084(7) 0.0116(7) 0.0017(7)
S1 0.0270(9) 0.0300(9) 0.0197(8) 0.0102(7) 0.0117(7) 0.0039(7)
S3 0.0438(10) 0.0225(8) 0.0199(8) 0.0058(7) -0.0006(7) 0.0107(8)
O3 0.028(2) 0.025(2) 0.019(2) 0.0024(19) 0.0096(19) -0.004(2)
O6 0.029(2) 0.031(3) 0.018(2) 0.004(2) 0.010(2) 0.000(2)
O4 0.029(2) 0.021(2) 0.019(2) 0.0066(18) 0.0104(19) -0.002(2)
O11 0.033(3) 0.024(2) 0.017(2) 0.0057(19) 0.0024(19) 0.002(2)
O12 0.043(3) 0.020(2) 0.043(3) 0.016(2) 0.012(2) 0.011(2)
O7 0.045(3) 0.029(2) 0.024(3) 0.011(2) 0.018(2) 0.002(2)
N2 0.027(3) 0.018(2) 0.016(3) 0.006(2) 0.008(2) 0.004(2)
OW1 0.046(3) 0.036(3) 0.048(3) 0.013(2) 0.014(3) 0.013(2)
O9 0.038(3) 0.020(2) 0.017(2) -0.0031(18) -0.001(2) 0.003(2)
O5 0.043(3) 0.033(3) 0.021(3) 0.003(2) 0.015(2) -0.004(2)
N6 0.026(3) 0.030(3) 0.027(3) 0.004(3) 0.001(2) 0.008(3)
O8 0.044(3) 0.024(2) 0.031(3) 0.006(2) 0.017(2) 0.003(2)
O10 0.040(3) 0.025(2) 0.042(3) 0.017(2) 0.000(2) 0.011(2)
N3 0.025(3) 0.027(3) 0.020(3) 0.006(2) 0.006(2) 0.006(2)
N5 0.026(3) 0.018(3) 0.020(3) 0.006(2) 0.008(2) 0.004(2)
C43 0.018(3) 0.019(3) 0.025(3) 0.011(3) 0.008(3) 0.006(3)
N1 0.020(3) 0.021(3) 0.027(3) 0.011(2) 0.003(2) 0.001(2)
N4 0.021(3) 0.028(3) 0.024(3) 0.009(2) 0.004(2) 0.004(2)
C12 0.049(5) 0.046(5) 0.047(5) 0.020(4) 0.011(4) 0.027(4)
O2 0.050(3) 0.030(3) 0.035(3) 0.012(2) 0.021(2) 0.012(2)
O1 0.059(4) 0.065(4) 0.031(3) 0.009(3) 0.030(3) -0.012(3)
C42 0.037(4) 0.030(4) 0.018(3) 0.014(3) 0.016(3) 0.020(3)
C47 0.027(3) 0.021(3) 0.011(3) -0.004(2) -0.001(2) 0.000(3)
C44 0.031(4) 0.026(3) 0.020(3) 0.010(3) 0.004(3) 0.009(3)
C7 0.056(5) 0.019(3) 0.035(4) 0.009(3) 0.008(4) -0.002(3)
C6 0.027(3) 0.023(3) 0.018(3) 0.007(3) 0.009(3) -0.003(3)
C32 0.031(4) 0.026(3) 0.025(3) 0.009(3) 0.011(3) 0.015(3)
C27 0.028(3) 0.018(3) 0.013(3) 0.000(2) 0.006(3) 0.000(3)
C21 0.030(4) 0.021(3) 0.011(3) 0.005(3) 0.008(3) 0.007(3)
C48 0.012(3) 0.019(3) 0.021(3) 0.007(3) 0.002(2) -0.001(2)
C10 0.042(4) 0.023(3) 0.021(3) 0.011(3) 0.014(3) 0.014(3)
C20 0.031(4) 0.029(3) 0.012(3) 0.009(3) 0.012(3) 0.009(3)
C38 0.032(4) 0.030(3) 0.018(3) 0.013(3) 0.012(3) 0.008(3)
C11 0.027(3) 0.033(4) 0.019(3) 0.010(3) 0.006(3) 0.011(3)
C41 0.026(3) 0.030(4) 0.021(3) 0.012(3) 0.009(3) 0.003(3)
C26 0.023(3) 0.035(4) 0.017(3) 0.010(3) 0.004(3) 0.001(3)
C5 0.029(4) 0.024(3) 0.017(3) 0.009(3) 0.009(3) 0.000(3)
C16 0.026(4) 0.040(4) 0.024(4) 0.017(3) 0.012(3) 0.010(3)
C31 0.027(3) 0.022(3) 0.022(3) 0.006(3) 0.005(3) 0.007(3)
C13 0.031(4) 0.071(6) 0.055(5) 0.025(5) 0.009(4) 0.032(4)
C19 0.041(4) 0.031(4) 0.026(4) 0.006(3) 0.016(3) -0.002(3)
C34 0.030(4) 0.053(5) 0.055(5) 0.020(4) 0.010(4) 0.019(4)
C1 0.028(4) 0.031(4) 0.044(5) 0.012(3) -0.002(3) 0.007(3)
C15 0.027(4) 0.036(4) 0.040(4) 0.011(3) 0.008(3) 0.010(3)
C17 0.034(4) 0.037(4) 0.024(4) 0.017(3) 0.019(3) 0.009(3)
C18 0.038(4) 0.036(4) 0.033(4) 0.009(3) 0.024(3) -0.003(3)
C4 0.032(4) 0.032(4) 0.037(4) 0.007(3) 0.003(3) -0.006(3)
C29 0.056(5) 0.023(4) 0.037(4) 0.009(3) 0.022(4) 0.007(4)
C8 0.079(6) 0.019(4) 0.035(4) 0.015(3) 0.007(4) 0.009(4)
C25 0.026(4) 0.038(4) 0.039(4) 0.014(4) 0.005(3) -0.008(3)
C33 0.033(4) 0.036(4) 0.048(5) 0.016(4) 0.008(4) 0.014(3)
C14 0.020(4) 0.055(5) 0.051(5) 0.009(4) 0.002(3) 0.010(4)
C35 0.025(4) 0.058(5) 0.053(5) 0.017(4) 0.002(4) 0.009(4)
C37 0.020(3) 0.033(4) 0.023(4) 0.012(3) 0.012(3) 0.005(3)
C46 0.044(3) 0.046(3) 0.050(4) 0.039(3) 0.013(3) 0.019(3)
C30 0.049(5) 0.025(4) 0.047(5) 0.020(3) 0.014(4) 0.013(4)
C2 0.022(4) 0.048(5) 0.049(5) 0.017(4) -0.001(3) 0.006(4)
C36 0.024(4) 0.033(4) 0.051(5) 0.006(4) -0.005(3) 0.004(3)
C9 0.052(5) 0.028(4) 0.035(4) 0.009(3) 0.002(4) 0.017(4)
C40 0.033(4) 0.035(4) 0.029(4) 0.007(3) 0.015(3) -0.004(3)
C28 0.039(4) 0.024(4) 0.027(4) 0.002(3) 0.002(3) -0.007(3)
C39 0.044(4) 0.028(4) 0.030(4) 0.006(3) 0.020(3) 0.003(3)
C22 0.027(4) 0.034(4) 0.052(5) 0.025(4) 0.011(3) 0.007(3)
C45 0.061(5) 0.021(3) 0.029(4) 0.009(3) 0.008(4) 0.015(3)
C24 0.018(4) 0.060(6) 0.060(6) 0.028(5) -0.005(4) -0.009(4)
C3 0.023(4) 0.055(5) 0.038(5) 0.013(4) -0.001(3) -0.004(4)
C23 0.024(4) 0.059(5) 0.069(6) 0.036(5) 0.009(4) 0.010(4)
OW2 0.311(16) 0.142(10) 0.167(11) -0.029(8) 0.114(12) -0.125(10)

loop_
_atom_type_symbol
_atom_type_description
_atom_type_scat_dispersion_real
_atom_type_scat_dispersion_imag
_atom_type_scat_source
C C 0.0033 0.0016 'International Tables Vol C Tables 4.2.6.8 and 6.1.1.4'
H H 0.0000 0.0000 'International Tables Vol C Tables 4.2.6.8 and 6.1.1.4'
N N 0.0061 0.0033 'International Tables Vol C Tables 4.2.6.8 and 6.1.1.4'
O O 0.0106 0.0060 'International Tables Vol C Tables 4.2.6.8 and 6.1.1.4'
S S 0.1246 0.1234 'International Tables Vol C Tables 4.2.6.8 and 6.1.1.4'
Ho Ho -0.2175 4.6783 'International Tables Vol C Tables 4.2.6.8 and 6.1.1.4'

loop_
_geom_angle_atom_site_label_1
_geom_angle_atom_site_label_2
_geom_angle_atom_site_label_3
_geom_angle
_geom_angle_site_symmetry_1
_geom_angle_site_symmetry_3
O10 Ho2 O1 101.3(2) . .
O10 Ho2 O9 87.66(16) . .
O1 Ho2 O9 74.21(18) . .
O10 Ho2 O6 89.54(16) . .
O1 Ho2 O6 155.29(18) . .
O9 Ho2 O6 128.91(15) . .
O10 Ho2 O5 76.44(17) . .
O1 Ho2 O5 150.48(18) . .
O9 Ho2 O5 76.28(16) . .
O6 Ho2 O5 53.60(15) . .
O10 Ho2 N6 149.60(18) . .
O1 Ho2 N6 98.3(2) . .
O9 Ho2 N6 75.63(16) . .
O6 Ho2 N6 81.92(16) . .
O5 Ho2 N6 75.02(17) . .
O10 Ho2 N5 140.33(17) . .
O1 Ho2 N5 83.47(18) . .
O9 Ho2 N5 130.72(15) . .
O6 Ho2 N5 74.26(15) . .
O5 Ho2 N5 117.38(15) . .
N6 Ho2 N5 64.75(17) . .
O10 Ho2 N4 78.35(17) . .
O1 Ho2 N4 78.13(18) . .
O9 Ho2 N4 145.78(16) . .
O6 Ho2 N4 82.51(15) . .
O5 Ho2 N4 128.72(16) . .
N6 Ho2 N4 128.69(17) . .
N5 Ho2 N4 63.99(16) . .
O10 Ho2 C37 82.59(18) . .
O1 Ho2 C37 174.8(2) . .
O9 Ho2 C37 102.65(18) . .
O6 Ho2 C37 26.73(16) . .
O5 Ho2 C37 26.88(16) . .
N6 Ho2 C37 76.71(18) . .
N5 Ho2 C37 95.78(17) . .
N4 Ho2 C37 106.23(18) . .
O11 Ho1 O7 78.53(15) 2_768 .
O11 Ho1 O12 97.91(15) 2_768 .
O7 Ho1 O12 134.64(15) . .
O11 Ho1 O4 124.36(15) 2_768 .
O7 Ho1 O4 143.94(14) . .
O12 Ho1 O4 74.47(14) . .
O11 Ho1 O3 72.41(14) 2_768 .
O7 Ho1 O3 145.24(16) . .
O12 Ho1 O3 69.27(15) . .
O4 Ho1 O3 53.05(14) . .
O11 Ho1 N1 147.14(15) 2_768 .
O7 Ho1 N1 84.84(16) . .
O12 Ho1 N1 74.16(16) . .
O4 Ho1 N1 84.95(15) . .
O3 Ho1 N1 129.75(15) . .
O11 Ho1 N3 77.70(16) 2_768 .
O7 Ho1 N3 83.95(16) . .
O12 Ho1 N3 140.12(16) . .
O4 Ho1 N3 75.87(15) . .
O3 Ho1 N3 71.71(15) . .
N1 Ho1 N3 128.70(16) . .
O11 Ho1 N2 134.54(15) 2_768 .
O7 Ho1 N2 73.36(15) . .
O12 Ho1 N2 127.23(15) . .
O4 Ho1 N2 71.04(14) . .
O3 Ho1 N2 115.13(14) . .
N1 Ho1 N2 64.24(16) . .
N3 Ho1 N2 64.57(17) . .
O11 Ho1 OW1 73.59(15) 2_768 .
O7 Ho1 OW1 65.69(15) . .
O12 Ho1 OW1 69.94(15) . .
O4 Ho1 OW1 142.25(15) . .
O3 Ho1 OW1 121.39(15) . .
N1 Ho1 OW1 73.76(16) . .
N3 Ho1 OW1 141.47(16) . .
N2 Ho1 OW1 122.84(16) . .
O11 Ho1 C21 98.50(17) 2_768 1_655
O7 Ho1 C21 156.08(16) . 1_655
O12 Ho1 C21 69.21(16) . 1_655
O4 Ho1 C21 26.55(15) . 1_655
O3 Ho1 C21 26.51(15) . 1_655
N1 Ho1 C21 107.73(17) . 1_655
N3 Ho1 C21 72.29(16) . 1_655
N2 Ho1 C21 93.46(16) . 1_655
OW1 Ho1 C21 136.71(16) . 1_655
C38 S2 C41 91.6(3) . .
C17 S1 C20 91.6(3) . .
C47 S3 C44 91.9(3) . .
C21 O3 Ho1 92.0(4) 1_655 .
C37 O6 Ho2 92.7(4) . .
C21 O4 Ho1 93.3(3) 1_655 .
C48 O11 Ho1 162.1(4) . 2_768
C48 O12 Ho1 133.6(4) . .
C42 O7 Ho1 142.3(4) . .
C10 N2 C6 119.3(5) . .
C10 N2 Ho1 119.5(4) . .
C6 N2 Ho1 120.5(4) . .
C43 O9 Ho2 149.0(4) . .
C37 O5 Ho2 92.0(4) . .
C32 N6 C36 117.7(6) . .
C32 N6 Ho2 121.5(4) . .
C36 N6 Ho2 120.5(4) . .
C43 O10 Ho2 162.3(4) 2_667 .
C11 N3 C15 116.4(5) . .
C11 N3 Ho1 121.0(4) . .
C15 N3 Ho1 122.3(4) . .
C27 N5 C31 117.9(5) . .
C27 N5 Ho2 121.7(4) . .
C31 N5 Ho2 120.1(4) . .
O9 C43 O10 123.4(6) . 2_667
O9 C43 C44 119.3(5) . .
O10 C43 C44 117.2(5) 2_667 .
C1 N1 C5 117.5(5) . .
C1 N1 Ho1 121.0(4) . .
C5 N1 Ho1 121.5(4) . .
C22 N4 C26 116.8(5) . .
C22 N4 Ho2 122.3(4) . .
C26 N4 Ho2 121.0(4) . .
C11 C12 C13 119.0(7) . .
C16 O1 Ho2 146.3(5) . .
O8 C42 O7 127.1(6) . .
O8 C42 C41 118.4(6) . 1_556
O7 C42 C41 114.5(6) . 1_556
C46 C47 C48 128.5(6) . .
C46 C47 S3 108.4(5) . .
C48 C47 S3 123.1(4) . .
C45 C44 C43 127.8(6) . .
C45 C44 S3 109.8(5) . .
C43 C44 S3 122.4(4) . .
C8 C7 C6 118.7(7) . .
N2 C6 C7 121.6(6) . .
N2 C6 C5 117.3(5) . .
C7 C6 C5 121.1(6) . .
N6 C32 C33 121.3(6) . .
N6 C32 C31 116.5(5) . .
C33 C32 C31 122.2(6) . .
N5 C27 C28 122.2(6) . .
N5 C27 C26 116.6(5) . .
C28 C27 C26 121.1(6) . .
O3 C21 O4 121.6(5) 1_455 1_455
O3 C21 C20 119.0(6) 1_455 .
O4 C21 C20 119.4(5) 1_455 .
O3 C21 Ho1 61.5(3) 1_455 1_455
O4 C21 Ho1 60.1(3) 1_455 1_455
C20 C21 Ho1 179.3(4) . 1_455
O11 C48 O12 126.3(5) . .
O11 C48 C47 117.2(5) . .
O12 C48 C47 116.5(5) . .
N2 C10 C9 121.6(7) . .
N2 C10 C11 117.8(5) . .
C9 C10 C11 120.6(6) . .
C19 C20 C21 127.9(6) . .
C19 C20 S1 112.0(5) . .
C21 C20 S1 120.1(5) . .
C39 C38 C37 127.8(6) . .
C39 C38 S2 111.6(5) . .
C37 C38 S2 120.6(5) . .
N3 C11 C12 122.5(7) . .
N3 C11 C10 115.9(5) . .
C12 C11 C10 121.6(6) . .
C40 C41 C42 129.8(6) . 1_554
C40 C41 S2 111.8(5) . .
C42 C41 S2 118.4(5) 1_554 .
N4 C26 C25 121.6(6) . .
N4 C26 C27 116.3(5) . .
C25 C26 C27 122.1(6) . .
N1 C5 C4 121.8(6) . .
N1 C5 C6 115.9(5) . .
C4 C5 C6 122.4(6) . .
O2 C16 O1 126.3(6) . .
O2 C16 C17 118.6(6) . .
O1 C16 C17 115.1(6) . .
N5 C31 C30 122.2(6) . .
N5 C31 C32 116.3(5) . .
C30 C31 C32 121.5(6) . .
C14 C13 C12 118.5(6) . .
C20 C19 C18 112.2(6) . .
C35 C34 C33 119.6(7) . .
N1 C1 C2 123.1(7) . .
N3 C15 C14 124.2(7) . .
C18 C17 C16 129.7(6) . .
C18 C17 S1 111.3(5) . .
C16 C17 S1 118.9(5) . .
C17 C18 C19 112.9(6) . .
C5 C4 C3 119.4(7) . .
C30 C29 C28 119.5(6) . .
C7 C8 C9 119.5(6) . .
C24 C25 C26 119.9(7) . .
C34 C33 C32 119.7(7) . .
C13 C14 C15 119.3(7) . .
C34 C35 C36 117.9(7) . .
O6 C37 O5 121.7(6) . .
O6 C37 C38 119.7(6) . .
O5 C37 C38 118.6(6) . .
O6 C37 Ho2 60.6(3) . .
O5 C37 Ho2 61.1(3) . .
C38 C37 Ho2 177.4(4) . .
C47 C46 C45 119.2(7) . .
C29 C30 C31 119.0(6) . .
C3 C2 C1 119.1(7) . .
N6 C36 C35 123.8(7) . .
C8 C9 C10 119.3(6) . .
C41 C40 C39 112.0(6) . .
C29 C28 C27 119.1(6) . .
C38 C39 C40 112.9(6) . .
N4 C22 C23 124.4(7) . .
C46 C45 C44 110.8(6) . .
C23 C24 C25 118.9(7) . .
C2 C3 C4 119.2(7) . .
C22 C23 C24 118.4(7) . .

loop_
_geom_bond_atom_site_label_1
_geom_bond_atom_site_label_2
_geom_bond_distance
_geom_bond_site_symmetry_2
Ho2 O10 2.224(4) .
Ho2 O1 2.237(5) .
Ho2 O9 2.300(4) .
Ho2 O6 2.435(4) .
Ho2 O5 2.446(4) .
Ho2 N6 2.506(5) .
Ho2 N5 2.535(5) .
Ho2 N4 2.538(5) .
Ho2 C37 2.792(6) .
Ho1 O11 2.310(4) 2_768
Ho1 O7 2.314(4) .
Ho1 O12 2.380(4) .
Ho1 O4 2.445(4) .
Ho1 O3 2.476(4) .
Ho1 N1 2.522(5) .
Ho1 N3 2.524(5) .
Ho1 N2 2.538(5) .
Ho1 OW1 2.586(5) .
Ho1 C21 2.815(6) 1_655
S2 C38 1.710(6) .
S2 C41 1.714(6) .
S1 C17 1.711(6) .
S1 C20 1.721(6) .
S3 C47 1.697(6) .
S3 C44 1.716(6) .
O3 C21 1.257(7) 1_655
O6 C37 1.257(7) .
O4 C21 1.260(7) 1_655
O11 C48 1.236(7) .
O11 Ho1 2.310(4) 2_768
O12 C48 1.253(7) .
O7 C42 1.282(7) .
N2 C10 1.337(7) .
N2 C6 1.341(7) .
O9 C43 1.252(7) .
O5 C37 1.263(7) .
N6 C32 1.344(8) .
N6 C36 1.350(8) .
O8 C42 1.214(8) .
O10 C43 1.273(7) 2_667
N3 C11 1.349(8) .
N3 C15 1.351(8) .
N5 C27 1.337(7) .
N5 C31 1.350(7) .
C43 O10 1.273(7) 2_667
C43 C44 1.453(8) .
N1 C1 1.340(7) .
N1 C5 1.357(7) .
N4 C22 1.332(7) .
N4 C26 1.360(8) .
C12 C11 1.392(9) .
C12 C13 1.405(11) .
O2 C16 1.231(8) .
O1 C16 1.265(8) .
C42 C41 1.511(8) 1_556
C47 C46 1.308(9) .
C47 C48 1.518(8) .
C44 C45 1.366(8) .
C7 C8 1.367(10) .
C7 C6 1.399(8) .
C6 C5 1.479(8) .
C32 C33 1.387(8) .
C32 C31 1.493(9) .
C27 C28 1.385(8) .
C27 C26 1.482(8) .
C21 O3 1.257(7) 1_455
C21 O4 1.260(7) 1_455
C21 C20 1.475(8) .
C21 Ho1 2.815(6) 1_455
C10 C9 1.385(9) .
C10 C11 1.479(9) .
C20 C19 1.365(9) .
C38 C39 1.362(9) .
C38 C37 1.482(8) .
C41 C40 1.366(9) .
C41 C42 1.511(8) 1_554
C26 C25 1.379(9) .
C5 C4 1.380(9) .
C16 C17 1.492(8) .
C31 C30 1.395(8) .
C13 C14 1.355(11) .
C19 C18 1.407(8) .
C34 C35 1.370(10) .
C34 C33 1.374(10) .
C1 C2 1.379(9) .
C15 C14 1.376(9) .
C17 C18 1.379(9) .
C4 C3 1.381(10) .
C29 C30 1.352(10) .
C29 C28 1.379(9) .
C8 C9 1.377(10) .
C25 C24 1.370(10) .
C35 C36 1.373(9) .
C46 C45 1.327(9) .
C2 C3 1.357(10) .
C40 C39 1.414(9) .
C22 C23 1.368(9) .
C24 C23 1.370(11) .
